data_4084180
loop_
_publ_author_name
'Sindhuja, Elangovan'
'Ramesh, Rengan'
'Balaji, Sundarraman'
'Liu, Yu'

_publ_section_title
;
 Direct Synthesis of Amides from Coupling of Alcohols and Amines Catalyzed
 by Ruthenium(II) Thiocarboxamide Complexes under Aerobic Conditions
;
_journal_issue 16
_journal_name_full Organometallics
_journal_page_first 4269
_journal_paper_doi 10.1021/om500556b
_journal_volume 33
_journal_year 2014
_chemical_formula_sum 'C50 H41 As2 Cl N2 O Ru S'
_chemical_formula_weight 1004.27
_chemical_name_systematic
; 
 ? 
;
_space_group_IT_number 14
_symmetry_cell_setting monoclinic
_symmetry_space_group_name_Hall '-P 2ybc'
_symmetry_space_group_name_H-M 'P 1 21/c 1'
_atom_sites_solution_hydrogens geom
_atom_sites_solution_primary direct
_atom_sites_solution_secondary difmap
_audit_creation_method SHELXL-97
_cell_angle_alpha 90.00
_cell_angle_beta 109.05(3)
_cell_angle_gamma 90.00
_cell_formula_units_Z 4
_cell_length_a 13.018(3)
_cell_length_b 20.722(4)
_cell_length_c 17.252(4)
_cell_measurement_reflns_used 9793
_cell_measurement_temperature 273(2)
_cell_measurement_theta_max 25.94
_cell_measurement_theta_min 2.33
_cell_volume 4399.0(18)
_computing_cell_refinement 'Bruker SMART'
_computing_data_collection 'Bruker SMART'
_computing_data_reduction 'Bruker SAINT'
_computing_molecular_graphics 'Bruker SHELXTL'
_computing_publication_material 'Bruker SHELXTL'
_computing_structure_refinement 'Bruker SHELXTL'
_computing_structure_solution 'Bruker SHELXTL'
_diffrn_ambient_temperature 273(2)
_diffrn_measured_fraction_theta_full 0.995
_diffrn_measured_fraction_theta_max 0.995
_diffrn_measurement_device_type 'CCD area detector'
_diffrn_measurement_method 'phi and omega scans'
_diffrn_radiation_monochromator graphite
_diffrn_radiation_source 'fine-focus sealed tube'
_diffrn_radiation_type MoK\a
_diffrn_radiation_wavelength 0.71073
_diffrn_reflns_av_R_equivalents 0.0374
_diffrn_reflns_av_sigmaI/netI 0.0296
_diffrn_reflns_limit_h_max 16
_diffrn_reflns_limit_h_min -15
_diffrn_reflns_limit_k_max 25
_diffrn_reflns_limit_k_min -25
_diffrn_reflns_limit_l_max 21
_diffrn_reflns_limit_l_min -21
_diffrn_reflns_number 44536
_diffrn_reflns_theta_full 26.02
_diffrn_reflns_theta_max 26.02
_diffrn_reflns_theta_min 1.59
_exptl_absorpt_coefficient_mu 1.997
_exptl_absorpt_correction_type none
_exptl_crystal_colour red
_exptl_crystal_density_diffrn 1.516
_exptl_crystal_density_method 'not measured'
_exptl_crystal_description plate
_exptl_crystal_F_000 2024
_exptl_crystal_size_max 0.38
_exptl_crystal_size_mid 0.11
_exptl_crystal_size_min 0.06
_refine_diff_density_max 0.651
_refine_diff_density_min -0.274
_refine_diff_density_rms 0.068
_refine_ls_extinction_method none
_refine_ls_goodness_of_fit_ref 1.024
_refine_ls_hydrogen_treatment constr
_refine_ls_matrix_type full
_refine_ls_number_parameters 524
_refine_ls_number_reflns 8617
_refine_ls_number_restraints 1
_refine_ls_restrained_S_all 1.026
_refine_ls_R_factor_all 0.0438
_refine_ls_R_factor_gt 0.0308
_refine_ls_shift/su_max 0.001
_refine_ls_shift/su_mean 0.000
_refine_ls_structure_factor_coef Fsqd
_refine_ls_weighting_details 'calc w=1/[\s^2^(Fo^2^)+(0.0441P)^2^+0.6553P] where P=(Fo^2^+2Fc^2^)/3'
_refine_ls_weighting_scheme calc
_refine_ls_wR_factor_gt 0.0732
_refine_ls_wR_factor_ref 0.0788
_reflns_number_gt 6874
_reflns_number_total 8617
_reflns_threshold_expression >2sigma(I)
_cod_data_source_file om500556b_si_002.cif
_cod_data_source_block yl20120818
_cod_depositor_comments
;
The following automatic conversions were performed:

'_symmetry_cell_setting' value 'Monoclinic' changed to 'monoclinic'
according to
/usr/data/users/saulius/crontab/automatic-downloads/rss-feeds/ACS/lib/dictionaries/cif_core.dic
dictionary named 'cif_core.dic' version 2.4.2 from 2011-04-26.

Automatic conversion script
Id: cif_fix_values 2281 2013-09-26 08:29:07Z andrius 

 Adding full bibliography for 4084178--4084181.cif.
;
_cod_original_cell_volume 4399.0(15)
_cod_original_sg_symbol_H-M P2(1)/c
_cod_database_code 4084180

loop_
_symmetry_equiv_pos_as_xyz
'x, y, z'
'-x, y+1/2, -z+1/2'
'-x, -y, -z'
'x, -y-1/2, z-1/2'

loop_
_atom_site_label
_atom_site_type_symbol
_atom_site_fract_x
_atom_site_fract_y
_atom_site_fract_z
_atom_site_U_iso_or_equiv
_atom_site_adp_type
_atom_site_occupancy
_atom_site_symmetry_multiplicity
_atom_site_calc_flag
_atom_site_refinement_flags
Ru1 Ru 0.145785(16) 0.478177(10) 0.238933(12) 0.03276(7) Uani 1 1 d U
As1 As -0.02069(2) 0.448653(13) 0.268974(16) 0.03502(8) Uani 1 1 d .
As2 As 0.31190(2) 0.511476(13) 0.209937(16) 0.03604(8) Uani 1 1 d .
Cl1 Cl 0.03593(6) 0.53994(4) 0.12052(4) 0.05242(19) Uani 1 1 d .
N1 N 0.12674(18) 0.39228(10) 0.16322(12) 0.0379(5) Uani 1 1 d .
N2 N 0.2866(2) 0.28294(12) 0.31427(15) 0.0593(7) Uani 1 1 d .
O1 O 0.19089(19) 0.58474(11) 0.36021(14) 0.0654(6) Uani 1 1 d .
S1 S 0.24850(6) 0.40681(3) 0.34034(4) 0.04277(17) Uani 1 1 d .
C1 C 0.1720(2) 0.54550(14) 0.31356(18) 0.0427(6) Uani 1 1 d U
C2 C 0.0617(3) 0.39035(15) 0.08443(17) 0.0507(7) Uani 1 1 d .
H2 H 0.0221 0.4271 0.0619 0.061 Uiso 1 1 calc R
C3 C 0.0513(3) 0.33662(17) 0.0360(2) 0.0638(9) Uani 1 1 d .
H3 H 0.0047 0.3369 -0.0179 0.077 Uiso 1 1 calc R
C4 C 0.1101(3) 0.28283(17) 0.0678(2) 0.0700(10) Uani 1 1 d .
H4 H 0.1056 0.2463 0.0356 0.084 Uiso 1 1 calc R
C5 C 0.1755(3) 0.28330(15) 0.14772(19) 0.0594(9) Uani 1 1 d .
H5 H 0.2161 0.2469 0.1704 0.071 Uiso 1 1 calc R
C6 C 0.1815(2) 0.33819(13) 0.19515(16) 0.0423(6) Uani 1 1 d .
C7 C 0.2441(2) 0.33724(13) 0.28441(16) 0.0414(6) Uani 1 1 d .
C8 C 0.5241(5) 0.2433(3) 0.6546(3) 0.127(2) Uani 1 1 d .
H8A H 0.5877 0.2702 0.6712 0.191 Uiso 1 1 calc R
H8B H 0.5456 0.1988 0.6617 0.191 Uiso 1 1 calc R
H8C H 0.4792 0.2530 0.6875 0.191 Uiso 1 1 calc R
C9 C 0.4607(4) 0.2558(2) 0.5648(2) 0.0803(12) Uani 1 1 d .
C10 C 0.3621(4) 0.2285(3) 0.5289(3) 0.1054(16) Uani 1 1 d .
H10 H 0.3325 0.2025 0.5602 0.126 Uiso 1 1 calc R
C11 C 0.3040(4) 0.2384(2) 0.4466(2) 0.0888(13) Uani 1 1 d .
H11 H 0.2372 0.2180 0.4234 0.107 Uiso 1 1 calc R
C12 C 0.3431(3) 0.27712(15) 0.3995(2) 0.0566(8) Uani 1 1 d .
C13 C 0.4429(3) 0.30401(17) 0.4356(2) 0.0691(10) Uani 1 1 d .
H13 H 0.4725 0.3304 0.4047 0.083 Uiso 1 1 calc R
C14 C 0.5009(3) 0.29302(19) 0.5168(3) 0.0778(11) Uani 1 1 d .
H14 H 0.5693 0.3116 0.5392 0.093 Uiso 1 1 calc R
C15 C -0.1286(2) 0.51667(13) 0.25555(15) 0.0387(6) Uani 1 1 d .
C16 C -0.1023(2) 0.58021(14) 0.24519(16) 0.0444(7) Uani 1 1 d .
H16 H -0.0344 0.5900 0.2413 0.053 Uiso 1 1 calc R
C17 C -0.1759(3) 0.62880(15) 0.24061(18) 0.0526(8) Uani 1 1 d .
H17 H -0.1583 0.6712 0.2324 0.063 Uiso 1 1 calc R
C18 C -0.2753(3) 0.61516(17) 0.24815(19) 0.0574(8) Uani 1 1 d .
H18 H -0.3244 0.6483 0.2459 0.069 Uiso 1 1 calc R
C19 C -0.3021(3) 0.55314(18) 0.2589(2) 0.0614(9) Uani 1 1 d .
H19 H -0.3694 0.5440 0.2643 0.074 Uiso 1 1 calc R
C20 C -0.2291(2) 0.50334(16) 0.26178(18) 0.0523(8) Uani 1 1 d .
H20 H -0.2484 0.4609 0.2680 0.063 Uiso 1 1 calc R
C21 C -0.1006(2) 0.37900(14) 0.20097(16) 0.0431(7) Uani 1 1 d .
C22 C -0.1834(3) 0.3910(2) 0.1298(2) 0.0741(10) Uani 1 1 d .
H22 H -0.2067 0.4332 0.1159 0.089 Uiso 1 1 calc R
C23 C -0.2326(4) 0.3408(3) 0.0783(3) 0.1074(17) Uani 1 1 d .
H23 H -0.2890 0.3492 0.0300 0.129 Uiso 1 1 calc R
C24 C -0.1987(4) 0.2792(3) 0.0983(3) 0.1065(18) Uani 1 1 d .
H24 H -0.2325 0.2455 0.0637 0.128 Uiso 1 1 calc R
C25 C -0.1161(4) 0.2663(2) 0.1682(3) 0.0875(13) Uani 1 1 d .
H25 H -0.0931 0.2240 0.1812 0.105 Uiso 1 1 calc R
C26 C -0.0656(3) 0.31629(16) 0.2207(2) 0.0626(9) Uani 1 1 d .
H26 H -0.0087 0.3076 0.2686 0.075 Uiso 1 1 calc R
C27 C -0.0105(2) 0.41868(13) 0.37797(16) 0.0413(6) Uani 1 1 d .
C28 C -0.0897(3) 0.37916(16) 0.39033(19) 0.0576(8) Uani 1 1 d .
H28 H -0.1464 0.3641 0.3456 0.069 Uiso 1 1 calc R
C29 C -0.0845(3) 0.36221(19) 0.4687(2) 0.0746(11) Uani 1 1 d .
H29 H -0.1385 0.3362 0.4765 0.090 Uiso 1 1 calc R
C30 C -0.0019(3) 0.38301(19) 0.5345(2) 0.0719(10) Uani 1 1 d .
H30 H 0.0015 0.3707 0.5871 0.086 Uiso 1 1 calc R
C31 C 0.0767(3) 0.42233(18) 0.52317(19) 0.0667(10) Uani 1 1 d .
H31 H 0.1334 0.4369 0.5682 0.080 Uiso 1 1 calc R
C32 C 0.0717(3) 0.44025(15) 0.44497(18) 0.0525(8) Uani 1 1 d .
H32 H 0.1248 0.4673 0.4377 0.063 Uiso 1 1 calc R
C33 C 0.3216(2) 0.60180(13) 0.18164(16) 0.0425(6) Uani 1 1 d .
C34 C 0.2452(3) 0.64630(15) 0.1837(2) 0.0564(8) Uani 1 1 d .
H34 H 0.1866 0.6340 0.1999 0.068 Uiso 1 1 calc R
C35 C 0.2549(3) 0.70981(16) 0.1615(2) 0.0717(10) Uani 1 1 d .
H35 H 0.2030 0.7401 0.1633 0.086 Uiso 1 1 calc R
C36 C 0.3402(4) 0.72805(18) 0.1371(2) 0.0752(11) Uani 1 1 d .
H36 H 0.3460 0.7707 0.1222 0.090 Uiso 1 1 calc R
C37 C 0.4173(3) 0.68407(18) 0.1344(2) 0.0712(10) Uani 1 1 d .
H37 H 0.4757 0.6965 0.1180 0.085 Uiso 1 1 calc R
C38 C 0.4073(3) 0.62097(16) 0.15630(19) 0.0574(8) Uani 1 1 d .
H38 H 0.4591 0.5908 0.1540 0.069 Uiso 1 1 calc R
C39 C 0.4443(2) 0.50275(14) 0.30293(17) 0.0433(7) Uani 1 1 d .
C40 C 0.4806(3) 0.55354(18) 0.35651(19) 0.0610(9) Uani 1 1 d .
H40 H 0.4439 0.5927 0.3458 0.073 Uiso 1 1 calc R
C41 C 0.5702(3) 0.5471(2) 0.4256(2) 0.0783(11) Uani 1 1 d .
H41 H 0.5935 0.5818 0.4612 0.094 Uiso 1 1 calc R
C42 C 0.6250(3) 0.4902(2) 0.4418(2) 0.0806(12) Uani 1 1 d .
H42 H 0.6857 0.4861 0.4885 0.097 Uiso 1 1 calc R
C43 C 0.5912(3) 0.43931(19) 0.3898(3) 0.0795(12) Uani 1 1 d .
H43 H 0.6294 0.4006 0.4008 0.095 Uiso 1 1 calc R
C44 C 0.4998(3) 0.44495(16) 0.3205(2) 0.0638(9) Uani 1 1 d .
H44 H 0.4760 0.4097 0.2858 0.077 Uiso 1 1 calc R
C45 C 0.3452(2) 0.47193(14) 0.11883(18) 0.0447(7) Uani 1 1 d .
C46 C 0.4480(3) 0.45376(19) 0.1212(2) 0.0690(10) Uani 1 1 d .
H46 H 0.5056 0.4568 0.1701 0.083 Uiso 1 1 calc R
C47 C 0.4659(3) 0.4310(2) 0.0514(3) 0.0926(14) Uani 1 1 d .
H47 H 0.5354 0.4189 0.0533 0.111 Uiso 1 1 calc R
C48 C 0.3803(4) 0.4263(2) -0.0208(3) 0.0903(13) Uani 1 1 d .
H48 H 0.3922 0.4107 -0.0677 0.108 Uiso 1 1 calc R
C49 C 0.2785(3) 0.44444(18) -0.0241(2) 0.0715(10) Uani 1 1 d .
H49 H 0.2213 0.4412 -0.0733 0.086 Uiso 1 1 calc R
C50 C 0.2597(3) 0.46758(15) 0.04530(19) 0.0542(8) Uani 1 1 d .
H50 H 0.1901 0.4802 0.0428 0.065 Uiso 1 1 calc R

loop_
_atom_site_aniso_label
_atom_site_aniso_U_11
_atom_site_aniso_U_22
_atom_site_aniso_U_33
_atom_site_aniso_U_23
_atom_site_aniso_U_13
_atom_site_aniso_U_12
Ru1 0.02987(12) 0.03533(12) 0.03169(12) 0.00176(8) 0.00814(9) 0.00029(9)
As1 0.03213(15) 0.03991(16) 0.03185(14) 0.00022(11) 0.00883(11) -0.00378(11)
As2 0.03101(15) 0.03780(15) 0.03906(16) 0.00105(11) 0.01111(12) -0.00047(11)
Cl1 0.0503(4) 0.0604(5) 0.0445(4) 0.0086(3) 0.0127(3) 0.0078(4)
N1 0.0391(13) 0.0422(13) 0.0330(12) 0.0019(10) 0.0126(10) -0.0046(10)
N2 0.079(2) 0.0439(15) 0.0475(15) 0.0007(12) 0.0104(14) 0.0118(14)
O1 0.0702(16) 0.0636(15) 0.0621(14) -0.0129(12) 0.0212(12) -0.0056(12)
S1 0.0459(4) 0.0410(4) 0.0362(4) 0.0014(3) 0.0064(3) 0.0066(3)
C1 0.0365(15) 0.0430(15) 0.0490(17) 0.0013(12) 0.0143(13) 0.0000(13)
C2 0.0553(19) 0.0523(18) 0.0408(16) -0.0001(14) 0.0105(14) -0.0026(15)
C3 0.082(3) 0.063(2) 0.0412(17) -0.0059(16) 0.0133(17) -0.0121(19)
C4 0.111(3) 0.050(2) 0.049(2) -0.0140(16) 0.027(2) -0.012(2)
C5 0.088(3) 0.0410(17) 0.0493(19) 0.0005(14) 0.0223(18) 0.0028(17)
C6 0.0486(17) 0.0407(15) 0.0398(15) 0.0002(12) 0.0174(13) -0.0038(13)
C7 0.0432(16) 0.0399(15) 0.0409(15) 0.0042(12) 0.0134(12) 0.0014(13)
C8 0.152(5) 0.142(5) 0.057(3) 0.007(3) -0.007(3) 0.018(4)
C9 0.090(3) 0.082(3) 0.056(2) -0.002(2) 0.006(2) 0.015(2)
C10 0.107(4) 0.149(4) 0.058(3) 0.024(3) 0.023(3) -0.006(3)
C11 0.084(3) 0.111(3) 0.065(3) 0.013(2) 0.014(2) -0.017(3)
C12 0.068(2) 0.0445(17) 0.0523(19) 0.0027(15) 0.0134(17) 0.0141(16)
C13 0.071(2) 0.062(2) 0.068(2) 0.0047(18) 0.015(2) 0.0030(19)
C14 0.069(3) 0.071(3) 0.079(3) -0.007(2) 0.005(2) 0.012(2)
C15 0.0337(15) 0.0483(17) 0.0337(14) -0.0020(12) 0.0104(12) 0.0015(12)
C16 0.0403(16) 0.0506(17) 0.0427(16) -0.0031(13) 0.0143(13) 0.0002(13)
C17 0.056(2) 0.0487(18) 0.0509(18) -0.0054(14) 0.0147(15) 0.0030(15)
C18 0.0450(19) 0.063(2) 0.0586(19) -0.0124(16) 0.0090(15) 0.0138(16)
C19 0.0371(18) 0.083(3) 0.065(2) -0.0079(18) 0.0174(16) 0.0033(17)
C20 0.0419(18) 0.0569(19) 0.0576(19) -0.0024(15) 0.0154(15) -0.0030(15)
C21 0.0366(15) 0.0529(18) 0.0418(15) -0.0098(13) 0.0154(13) -0.0131(13)
C22 0.063(2) 0.090(3) 0.058(2) -0.024(2) 0.0050(18) -0.008(2)
C23 0.066(3) 0.155(5) 0.082(3) -0.063(3) -0.002(2) -0.005(3)
C24 0.083(3) 0.116(4) 0.126(4) -0.078(4) 0.040(3) -0.038(3)
C25 0.104(4) 0.059(2) 0.115(4) -0.030(2) 0.059(3) -0.024(2)
C26 0.068(2) 0.054(2) 0.071(2) -0.0123(17) 0.0297(18) -0.0137(17)
C27 0.0449(16) 0.0455(16) 0.0321(14) 0.0029(12) 0.0108(12) 0.0006(13)
C28 0.059(2) 0.069(2) 0.0446(17) 0.0051(15) 0.0154(15) -0.0163(17)
C29 0.087(3) 0.085(3) 0.058(2) 0.0141(19) 0.032(2) -0.015(2)
C30 0.095(3) 0.085(3) 0.0395(18) 0.0127(17) 0.0261(19) 0.004(2)
C31 0.075(2) 0.084(3) 0.0339(17) -0.0049(16) 0.0069(16) 0.002(2)
C32 0.0545(19) 0.061(2) 0.0421(17) -0.0038(14) 0.0152(14) -0.0056(15)
C33 0.0451(16) 0.0378(15) 0.0411(15) 0.0046(12) 0.0091(13) -0.0054(13)
C34 0.058(2) 0.0430(17) 0.068(2) 0.0030(15) 0.0207(17) 0.0009(15)
C35 0.083(3) 0.046(2) 0.082(3) 0.0063(18) 0.021(2) 0.0102(19)
C36 0.095(3) 0.049(2) 0.072(2) 0.0118(18) 0.013(2) -0.014(2)
C37 0.075(3) 0.066(2) 0.072(2) 0.0131(19) 0.024(2) -0.020(2)
C38 0.053(2) 0.0570(19) 0.062(2) 0.0113(16) 0.0190(16) -0.0047(16)
C39 0.0289(14) 0.0541(17) 0.0450(16) 0.0053(14) 0.0092(12) -0.0045(13)
C40 0.054(2) 0.075(2) 0.0488(19) -0.0086(16) 0.0091(16) 0.0063(17)
C41 0.062(2) 0.104(3) 0.056(2) -0.015(2) 0.0002(18) -0.006(2)
C42 0.047(2) 0.107(3) 0.069(3) 0.018(2) -0.0076(18) -0.009(2)
C43 0.048(2) 0.067(2) 0.104(3) 0.031(2) -0.002(2) 0.0012(18)
C44 0.0441(19) 0.053(2) 0.080(2) 0.0098(17) 0.0005(17) -0.0032(15)
C45 0.0417(16) 0.0464(16) 0.0483(17) -0.0076(13) 0.0179(13) -0.0038(13)
C46 0.050(2) 0.091(3) 0.067(2) -0.028(2) 0.0202(17) -0.0022(18)
C47 0.067(3) 0.125(4) 0.097(3) -0.042(3) 0.042(2) 0.005(3)
C48 0.093(3) 0.118(4) 0.071(3) -0.036(2) 0.041(3) -0.005(3)
C49 0.077(3) 0.086(3) 0.049(2) -0.0095(18) 0.0172(19) -0.003(2)
C50 0.057(2) 0.0580(19) 0.0491(18) 0.0006(15) 0.0184(16) -0.0010(16)

loop_
_atom_type_symbol
_atom_type_description
_atom_type_scat_dispersion_real
_atom_type_scat_dispersion_imag
_atom_type_scat_source
C C 0.0033 0.0016 'International Tables Vol C Tables 4.2.6.8 and 6.1.1.4'
H H 0.0000 0.0000 'International Tables Vol C Tables 4.2.6.8 and 6.1.1.4'
N N 0.0061 0.0033 'International Tables Vol C Tables 4.2.6.8 and 6.1.1.4'
O O 0.0106 0.0060 'International Tables Vol C Tables 4.2.6.8 and 6.1.1.4'
S S 0.1246 0.1234 'International Tables Vol C Tables 4.2.6.8 and 6.1.1.4'
Cl Cl 0.1484 0.1585 'International Tables Vol C Tables 4.2.6.8 and 6.1.1.4'
As As 0.0499 2.0058 'International Tables Vol C Tables 4.2.6.8 and 6.1.1.4'
Ru Ru -1.2594 0.8363 'International Tables Vol C Tables 4.2.6.8 and 6.1.1.4'

loop_
_geom_angle_atom_site_label_1
_geom_angle_atom_site_label_2
_geom_angle_atom_site_label_3
_geom_angle
C1 Ru1 N1 173.26(10)
C1 Ru1 S1 91.46(9)
N1 Ru1 S1 81.80(6)
C1 Ru1 Cl1 96.41(9)
N1 Ru1 Cl1 90.33(6)
S1 Ru1 Cl1 172.12(3)
C1 Ru1 As1 90.93(9)
N1 Ru1 As1 89.28(6)
S1 Ru1 As1 90.74(3)
Cl1 Ru1 As1 89.48(3)
C1 Ru1 As2 87.44(9)
N1 Ru1 As2 92.45(6)
S1 Ru1 As2 90.20(3)
Cl1 Ru1 As2 89.80(3)
As1 Ru1 As2 178.133(13)
C21 As1 C27 101.63(12)
C21 As1 C15 104.08(12)
C27 As1 C15 99.49(11)
C21 As1 Ru1 113.16(8)
C27 As1 Ru1 119.74(9)
C15 As1 Ru1 116.40(8)
C39 As2 C45 104.88(13)
C39 As2 C33 100.59(12)
C45 As2 C33 98.79(12)
C39 As2 Ru1 113.96(8)
C45 As2 Ru1 119.14(9)
C33 As2 Ru1 116.82(9)
C6 N1 C2 117.6(2)
C6 N1 Ru1 119.66(17)
C2 N1 Ru1 122.8(2)
C7 N2 C12 120.0(3)
C7 S1 Ru1 101.70(9)
O1 C1 Ru1 177.5(3)
N1 C2 C3 122.9(3)
N1 C2 H2 118.5
C3 C2 H2 118.5
C4 C3 C2 119.2(3)
C4 C3 H3 120.4
C2 C3 H3 120.4
C3 C4 C5 119.0(3)
C3 C4 H4 120.5
C5 C4 H4 120.5
C4 C5 C6 119.8(3)
C4 C5 H5 120.1
C6 C5 H5 120.1
N1 C6 C5 121.4(3)
N1 C6 C7 118.2(2)
C5 C6 C7 120.3(3)
N2 C7 C6 116.4(3)
N2 C7 S1 125.2(2)
C6 C7 S1 118.3(2)
C9 C8 H8A 109.5
C9 C8 H8B 109.5
H8A C8 H8B 109.5
C9 C8 H8C 109.5
H8A C8 H8C 109.5
H8B C8 H8C 109.5
C10 C9 C14 117.1(4)
C10 C9 C8 120.9(5)
C14 C9 C8 122.0(4)
C9 C10 C11 121.7(4)
C9 C10 H10 119.2
C11 C10 H10 119.2
C12 C11 C10 120.9(4)
C12 C11 H11 119.5
C10 C11 H11 119.5
C11 C12 C13 117.2(3)
C11 C12 N2 120.2(3)
C13 C12 N2 122.3(3)
C12 C13 C14 121.5(4)
C12 C13 H13 119.3
C14 C13 H13 119.3
C9 C14 C13 121.6(4)
C9 C14 H14 119.2
C13 C14 H14 119.2
C20 C15 C16 118.9(3)
C20 C15 As1 120.8(2)
C16 C15 As1 120.2(2)
C17 C16 C15 120.4(3)
C17 C16 H16 119.8
C15 C16 H16 119.8
C18 C17 C16 120.4(3)
C18 C17 H17 119.8
C16 C17 H17 119.8
C19 C18 C17 120.0(3)
C19 C18 H18 120.0
C17 C18 H18 120.0
C18 C19 C20 120.2(3)
C18 C19 H19 119.9
C20 C19 H19 119.9
C15 C20 C19 120.2(3)
C15 C20 H20 119.9
C19 C20 H20 119.9
C22 C21 C26 119.5(3)
C22 C21 As1 121.2(3)
C26 C21 As1 118.9(2)
C21 C22 C23 120.2(4)
C21 C22 H22 119.9
C23 C22 H22 119.9
C24 C23 C22 120.1(4)
C24 C23 H23 120.0
C22 C23 H23 120.0
C25 C24 C23 120.6(4)
C25 C24 H24 119.7
C23 C24 H24 119.7
C24 C25 C26 120.1(4)
C24 C25 H25 119.9
C26 C25 H25 119.9
C21 C26 C25 119.5(4)
C21 C26 H26 120.3
C25 C26 H26 120.3
C32 C27 C28 118.6(3)
C32 C27 As1 120.0(2)
C28 C27 As1 121.2(2)
C29 C28 C27 120.1(3)
C29 C28 H28 120.0
C27 C28 H28 120.0
C30 C29 C28 120.8(3)
C30 C29 H29 119.6
C28 C29 H29 119.6
C29 C30 C31 119.7(3)
C29 C30 H30 120.1
C31 C30 H30 120.1
C30 C31 C32 120.0(3)
C30 C31 H31 120.0
C32 C31 H31 120.0
C27 C32 C31 120.8(3)
C27 C32 H32 119.6
C31 C32 H32 119.6
C34 C33 C38 118.9(3)
C34 C33 As2 122.4(2)
C38 C33 As2 118.7(2)
C33 C34 C35 120.0(3)
C33 C34 H34 120.0
C35 C34 H34 120.0
C36 C35 C34 120.3(4)
C36 C35 H35 119.8
C34 C35 H35 119.8
C35 C36 C37 120.4(3)
C35 C36 H36 119.8
C37 C36 H36 119.8
C36 C37 C38 119.1(3)
C36 C37 H37 120.4
C38 C37 H37 120.4
C37 C38 C33 121.1(3)
C37 C38 H38 119.4
C33 C38 H38 119.4
C40 C39 C44 118.4(3)
C40 C39 As2 120.0(2)
C44 C39 As2 121.4(2)
C41 C40 C39 121.0(3)
C41 C40 H40 119.5
C39 C40 H40 119.5
C42 C41 C40 120.2(4)
C42 C41 H41 119.9
C40 C41 H41 119.9
C41 C42 C43 120.1(3)
C41 C42 H42 119.9
C43 C42 H42 119.9
C42 C43 C44 120.2(4)
C42 C43 H43 119.9
C44 C43 H43 119.9
C39 C44 C43 120.1(3)
C39 C44 H44 120.0
C43 C44 H44 120.0
C46 C45 C50 119.3(3)
C46 C45 As2 124.2(2)
C50 C45 As2 116.2(2)
C45 C46 C47 120.4(4)
C45 C46 H46 119.8
C47 C46 H46 119.8
C48 C47 C46 119.7(4)
C48 C47 H47 120.1
C46 C47 H47 120.1
C49 C48 C47 120.5(4)
C49 C48 H48 119.8
C47 C48 H48 119.8
C48 C49 C50 120.3(3)
C48 C49 H49 119.9
C50 C49 H49 119.9
C49 C50 C45 119.8(3)
C49 C50 H50 120.1
C45 C50 H50 120.1

loop_
_geom_bond_atom_site_label_1
_geom_bond_atom_site_label_2
_geom_bond_distance
Ru1 C1 1.853(3)
Ru1 N1 2.174(2)
Ru1 S1 2.3470(9)
Ru1 Cl1 2.4392(10)
Ru1 As1 2.4642(6)
Ru1 As2 2.4716(6)
As1 C21 1.935(3)
As1 C27 1.943(3)
As1 C15 1.950(3)
As2 C39 1.943(3)
As2 C45 1.943(3)
As2 C33 1.949(3)
N1 C6 1.346(3)
N1 C2 1.347(3)
N2 C7 1.285(4)
N2 C12 1.418(4)
O1 C1 1.114(3)
S1 C7 1.725(3)
C2 C3 1.372(4)
C2 H2 0.9300
C3 C4 1.362(5)
C3 H3 0.9300
C4 C5 1.363(4)
C4 H4 0.9300
C5 C6 1.389(4)
C5 H5 0.9300
C6 C7 1.489(4)
C8 C9 1.520(5)
C8 H8A 0.9600
C8 H8B 0.9600
C8 H8C 0.9600
C9 C10 1.353(6)
C9 C14 1.356(6)
C10 C11 1.390(5)
C10 H10 0.9300
C11 C12 1.355(5)
C11 H11 0.9300
C12 C13 1.363(5)
C13 C14 1.376(5)
C13 H13 0.9300
C14 H14 0.9300
C15 C20 1.376(4)
C15 C16 1.387(4)
C16 C17 1.375(4)
C16 H16 0.9300
C17 C18 1.371(4)
C17 H17 0.9300
C18 C19 1.360(5)
C18 H18 0.9300
C19 C20 1.392(4)
C19 H19 0.9300
C20 H20 0.9300
C21 C22 1.366(4)
C21 C26 1.382(4)
C22 C23 1.383(5)
C22 H22 0.9300
C23 C24 1.358(7)
C23 H23 0.9300
C24 C25 1.355(6)
C24 H24 0.9300
C25 C26 1.391(5)
C25 H25 0.9300
C26 H26 0.9300
C27 C32 1.369(4)
C27 C28 1.386(4)
C28 C29 1.376(4)
C28 H28 0.9300
C29 C30 1.355(5)
C29 H29 0.9300
C30 C31 1.370(5)
C30 H30 0.9300
C31 C32 1.380(4)
C31 H31 0.9300
C32 H32 0.9300
C33 C34 1.365(4)
C33 C38 1.383(4)
C34 C35 1.388(4)
C34 H34 0.9300
C35 C36 1.363(5)
C35 H35 0.9300
C36 C37 1.368(5)
C36 H36 0.9300
C37 C38 1.379(4)
C37 H37 0.9300
C38 H38 0.9300
C39 C40 1.378(4)
C39 C44 1.380(4)
C40 C41 1.375(5)
C40 H40 0.9300
C41 C42 1.359(6)
C41 H41 0.9300
C42 C43 1.361(5)
C42 H42 0.9300
C43 C44 1.390(5)
C43 H43 0.9300
C44 H44 0.9300
C45 C46 1.378(4)
C45 C50 1.391(4)
C46 C47 1.381(5)
C46 H46 0.9300
C47 C48 1.378(6)
C47 H47 0.9300
C48 C49 1.361(5)
C48 H48 0.9300
C49 C50 1.384(5)
C49 H49 0.9300
C50 H50 0.9300

loop_
_geom_torsion_atom_site_label_1
_geom_torsion_atom_site_label_2
_geom_torsion_atom_site_label_3
_geom_torsion_atom_site_label_4
_geom_torsion
C1 Ru1 As1 C21 176.06(13)
N1 Ru1 As1 C21 -10.68(11)
S1 Ru1 As1 C21 -92.47(10)
Cl1 Ru1 As1 C21 79.66(10)
As2 Ru1 As1 C21 147.1(4)
C1 Ru1 As1 C27 -64.14(13)
N1 Ru1 As1 C27 109.12(11)
S1 Ru1 As1 C27 27.33(10)
Cl1 Ru1 As1 C27 -160.55(10)
As2 Ru1 As1 C27 -93.1(4)
C1 Ru1 As1 C15 55.56(12)
N1 Ru1 As1 C15 -131.18(10)
S1 Ru1 As1 C15 147.03(8)
Cl1 Ru1 As1 C15 -40.85(9)
As2 Ru1 As1 C15 26.6(4)
C1 Ru1 As2 C39 64.12(13)
N1 Ru1 As2 C39 -109.13(11)
S1 Ru1 As2 C39 -27.33(10)
Cl1 Ru1 As2 C39 160.55(10)
As1 Ru1 As2 C39 93.1(4)
C1 Ru1 As2 C45 -171.16(13)
N1 Ru1 As2 C45 15.58(12)
S1 Ru1 As2 C45 97.39(11)
Cl1 Ru1 As2 C45 -74.73(11)
As1 Ru1 As2 C45 -142.1(4)
C1 Ru1 As2 C33 -52.62(12)
N1 Ru1 As2 C33 134.12(11)
S1 Ru1 As2 C33 -144.07(9)
Cl1 Ru1 As2 C33 43.81(9)
As1 Ru1 As2 C33 -23.6(4)
C1 Ru1 N1 C6 -4.6(9)
S1 Ru1 N1 C6 -5.61(19)
Cl1 Ru1 N1 C6 174.05(19)
As1 Ru1 N1 C6 -96.47(19)
As2 Ru1 N1 C6 84.24(19)
C1 Ru1 N1 C2 175.4(8)
S1 Ru1 N1 C2 174.4(2)
Cl1 Ru1 N1 C2 -5.9(2)
As1 Ru1 N1 C2 83.5(2)
As2 Ru1 N1 C2 -95.8(2)
C1 Ru1 S1 C7 -176.90(13)
N1 Ru1 S1 C7 2.98(11)
Cl1 Ru1 S1 C7 0.5(2)
As1 Ru1 S1 C7 92.14(10)
As2 Ru1 S1 C7 -89.46(10)
N1 Ru1 C1 O1 18(7)
S1 Ru1 C1 O1 19(6)
Cl1 Ru1 C1 O1 -161(6)
As1 Ru1 C1 O1 109(6)
As2 Ru1 C1 O1 -72(6)
C6 N1 C2 C3 -1.4(4)
Ru1 N1 C2 C3 178.6(2)
N1 C2 C3 C4 -1.0(5)
C2 C3 C4 C5 1.7(6)
C3 C4 C5 C6 -0.1(5)
C2 N1 C6 C5 3.1(4)
Ru1 N1 C6 C5 -176.9(2)
C2 N1 C6 C7 -173.4(2)
Ru1 N1 C6 C7 6.6(3)
C4 C5 C6 N1 -2.4(5)
C4 C5 C6 C7 174.0(3)
C12 N2 C7 C6 -177.0(3)
C12 N2 C7 S1 -0.4(5)
N1 C6 C7 N2 173.5(3)
C5 C6 C7 N2 -3.1(4)
N1 C6 C7 S1 -3.3(3)
C5 C6 C7 S1 -179.9(2)
Ru1 S1 C7 N2 -177.5(3)
Ru1 S1 C7 C6 -1.0(2)
C14 C9 C10 C11 -0.3(7)
C8 C9 C10 C11 -178.6(5)
C9 C10 C11 C12 -1.6(8)
C10 C11 C12 C13 2.1(6)
C10 C11 C12 N2 175.4(4)
C7 N2 C12 C11 114.5(4)
C7 N2 C12 C13 -72.5(4)
C11 C12 C13 C14 -0.9(6)
N2 C12 C13 C14 -174.0(3)
C10 C9 C14 C13 1.6(6)
C8 C9 C14 C13 179.9(4)
C12 C13 C14 C9 -1.1(6)
C21 As1 C15 C20 47.4(2)
C27 As1 C15 C20 -57.2(2)
Ru1 As1 C15 C20 172.6(2)
C21 As1 C15 C16 -137.1(2)
C27 As1 C15 C16 118.3(2)
Ru1 As1 C15 C16 -11.9(2)
C20 C15 C16 C17 -0.5(4)
As1 C15 C16 C17 -176.1(2)
C15 C16 C17 C18 1.5(4)
C16 C17 C18 C19 -1.1(5)
C17 C18 C19 C20 -0.4(5)
C16 C15 C20 C19 -0.9(4)
As1 C15 C20 C19 174.6(2)
C18 C19 C20 C15 1.4(5)
C27 As1 C21 C22 136.5(3)
C15 As1 C21 C22 33.5(3)
Ru1 As1 C21 C22 -93.8(3)
C27 As1 C21 C26 -50.2(3)
C15 As1 C21 C26 -153.2(2)
Ru1 As1 C21 C26 79.5(2)
C26 C21 C22 C23 0.7(5)
As1 C21 C22 C23 173.9(3)
C21 C22 C23 C24 -0.1(7)
C22 C23 C24 C25 -0.5(8)
C23 C24 C25 C26 0.4(7)
C22 C21 C26 C25 -0.8(5)
As1 C21 C26 C25 -174.2(3)
C24 C25 C26 C21 0.2(6)
C21 As1 C27 C32 155.6(2)
C15 As1 C27 C32 -97.8(3)
Ru1 As1 C27 C32 30.1(3)
C21 As1 C27 C28 -29.2(3)
C15 As1 C27 C28 77.5(3)
Ru1 As1 C27 C28 -154.6(2)
C32 C27 C28 C29 -0.2(5)
As1 C27 C28 C29 -175.5(3)
C27 C28 C29 C30 -0.9(6)
C28 C29 C30 C31 1.1(6)
C29 C30 C31 C32 -0.4(6)
C28 C27 C32 C31 1.0(5)
As1 C27 C32 C31 176.4(3)
C30 C31 C32 C27 -0.7(5)
C39 As2 C33 C34 -118.9(3)
C45 As2 C33 C34 134.1(3)
Ru1 As2 C33 C34 5.0(3)
C39 As2 C33 C38 63.1(2)
C45 As2 C33 C38 -44.0(3)
Ru1 As2 C33 C38 -173.0(2)
C38 C33 C34 C35 -0.8(5)
As2 C33 C34 C35 -178.8(3)
C33 C34 C35 C36 0.4(5)
C34 C35 C36 C37 -0.2(6)
C35 C36 C37 C38 0.3(6)
C36 C37 C38 C33 -0.7(5)
C34 C33 C38 C37 0.9(5)
As2 C33 C38 C37 179.0(3)
C45 As2 C39 C40 137.6(3)
C33 As2 C39 C40 35.5(3)
Ru1 As2 C39 C40 -90.4(2)
C45 As2 C39 C44 -47.1(3)
C33 As2 C39 C44 -149.2(3)
Ru1 As2 C39 C44 84.9(3)
C44 C39 C40 C41 0.4(5)
As2 C39 C40 C41 175.9(3)
C39 C40 C41 C42 0.3(6)
C40 C41 C42 C43 -0.1(6)
C41 C42 C43 C44 -0.8(6)
C40 C39 C44 C43 -1.3(5)
As2 C39 C44 C43 -176.7(3)
C42 C43 C44 C39 1.5(6)
C39 As2 C45 C46 -10.5(3)
C33 As2 C45 C46 93.0(3)
Ru1 As2 C45 C46 -139.5(3)
C39 As2 C45 C50 175.3(2)
C33 As2 C45 C50 -81.2(2)
Ru1 As2 C45 C50 46.3(3)
C50 C45 C46 C47 -0.5(6)
As2 C45 C46 C47 -174.5(3)
C45 C46 C47 C48 -0.2(7)
C46 C47 C48 C49 0.5(7)
C47 C48 C49 C50 -0.2(7)
C48 C49 C50 C45 -0.4(6)
C46 C45 C50 C49 0.8(5)
As2 C45 C50 C49 175.2(3)
